data_2202381
loop_
_publ_author_name
'P. G. Aravindan'
'D. Velmurugan'
'M. Dhanasekaran'
'P. Rajakumar'

_publ_section_title 9,17-Dioxa-1,3-dithiatetracyclo[18.2.2.2^23,24^.1^25^]heptacosa-5,7,11,13,15-(25),18,20,23,26-nonene
_journal_issue 11
_journal_name_full 'Acta Crystallographica Section E'
_journal_page_first o1677
_journal_page_last o1679
_journal_paper_doi 10.1107/S1600536803020129
_journal_volume 59
_journal_year 2003
_chemical_formula_moiety 'C23 H22 O2 S2'
_chemical_formula_sum 'C23 H22 O2 S2'
_chemical_formula_weight 394.53
_chemical_name_systematic
;
9, 17-Dioxa-1,3-dithiatetracyclo[18. 2. 2. 2^23, 24^. 1^25^] heptacosan-5, 7,
11,13, 15 (25), 18, 20, 23, 26 nonene
;
_space_group_IT_number 2
_symmetry_cell_setting triclinic
_symmetry_space_group_name_Hall '-P 1'
_symmetry_space_group_name_H-M 'P -1'
_atom_sites_solution_hydrogens geom
_atom_sites_solution_primary direct
_atom_sites_solution_secondary difmap
_audit_creation_method SHELXL-97
_cell_angle_alpha 101.84(5)
_cell_angle_beta 91.14(5)
_cell_angle_gamma 109.01(5)
_cell_formula_units_Z 2
_cell_length_a 9.995(5)
_cell_length_b 10.372(7)
_cell_length_c 10.508(5)
_cell_measurement_reflns_used 25
_cell_measurement_temperature 293(2)
_cell_measurement_theta_max 12.6
_cell_measurement_theta_min 1.8
_cell_volume 1003.6(10)
_computing_cell_refinement 'CAD4 Express'
_computing_data_collection 'CAD4 Express (Enraf Nonius, 1994)'
_computing_data_reduction 'XCAD4 (Harms & Wocadlo, 1995)'
_computing_molecular_graphics
;
ZORTEP (Zsolnai, 1997) and PLATON (Spek, 1990)
;
_computing_publication_material 'SHELXL97 and PARST (Nardelli, 1995)'
_computing_structure_refinement 'SHELXL97 (Sheldrick, 1997)'
_computing_structure_solution 'SHELXS97 (Sheldrick, 1997)'
_diffrn_ambient_temperature 293(2)
_diffrn_measured_fraction_theta_full 0.996
_diffrn_measured_fraction_theta_max 0.996
_diffrn_measurement_device_type
;
Enraf Nonius FR590
;
_diffrn_measurement_method 'non-profiled w/2\q scans'
_diffrn_radiation_monochromator graphite
_diffrn_radiation_source 'fine-focus sealed tube'
_diffrn_radiation_type MoK\a
_diffrn_radiation_wavelength 0.71073
_diffrn_reflns_av_R_equivalents 0.0230
_diffrn_reflns_av_sigmaI/netI 0.0592
_diffrn_reflns_limit_h_max 13
_diffrn_reflns_limit_h_min -14
_diffrn_reflns_limit_k_max 14
_diffrn_reflns_limit_k_min 0
_diffrn_reflns_limit_l_max 14
_diffrn_reflns_limit_l_min -14
_diffrn_reflns_number 6133
_diffrn_reflns_theta_full 30.01
_diffrn_reflns_theta_max 30.01
_diffrn_reflns_theta_min 1.99
_diffrn_standards_decay_% 3
_diffrn_standards_interval_count 200
_diffrn_standards_number 3
_exptl_absorpt_coefficient_mu 0.280
_exptl_absorpt_correction_type none
_exptl_crystal_colour colourless
_exptl_crystal_density_diffrn 1.306
_exptl_crystal_density_meas ?
_exptl_crystal_density_method 'not measured'
_exptl_crystal_description block
_exptl_crystal_F_000 416
_exptl_crystal_size_max 0.46
_exptl_crystal_size_mid 0.29
_exptl_crystal_size_min 0.28
_refine_diff_density_max 0.208
_refine_diff_density_min -0.255
_refine_ls_extinction_coef 0.070(4)
_refine_ls_extinction_expression Fc^*^=kFc[1+0.001xFc^2^\l^3^/sin(2\q)]^-1/4^
_refine_ls_extinction_method SHELXL
_refine_ls_goodness_of_fit_ref 1.015
_refine_ls_hydrogen_treatment constr
_refine_ls_matrix_type full
_refine_ls_number_parameters 245
_refine_ls_number_reflns 5832
_refine_ls_number_restraints 0
_refine_ls_restrained_S_all 1.015
_refine_ls_R_factor_all 0.1163
_refine_ls_R_factor_gt 0.0415
_refine_ls_shift/su_max 0.001
_refine_ls_shift/su_mean 0.000
_refine_ls_structure_factor_coef Fsqd
_refine_ls_weighting_details
;
 calc w = 1/[\s^2^(Fo^2^)+(0.0631P)^2^] where P = (Fo^2^+2Fc^2^)/3
;
_refine_ls_weighting_scheme calc
_refine_ls_wR_factor_gt 0.1063
_refine_ls_wR_factor_ref 0.1270
_reflns_number_gt 3032
_reflns_number_total 5832
_reflns_threshold_expression I>2\s(I)
_cod_data_source_file bt6351.cif
_cod_data_source_block I
_cod_depositor_comments
;
The following automatic conversions were performed:
'_symmetry_cell_setting' value 'Triclinic' changed to 'triclinic'
according to '/home/saulius/struct/CIF-dictionaries/cif_core.dic'
dictionary named 'cif_core.dic' version 2.4.1 from 2010-06-29.

Automatic conversion script
Id: cif_fix_enum 1527 2010-12-29 10:47:43Z saulius 

The following automatic conversions were performed:

'_symmetry_cell_setting' value 'Triclinic' changed to 'triclinic'
according to /home/saulius/struct/CIF-dictionaries/cif_core.dic
dictionary named 'cif_core.dic' version 2.4.1 from 2010-06-29.

Automatic conversion script
Id: cif_fix_values 1715 2011-07-08 13:25:40Z adriana 

The following automatic conversions were performed:

'_exptl_crystal_density_meas' value 'none' was changed to '?' - the
value is perceived as not measured.

Automatic conversion script
Id: cif_fix_values 3008 2015-01-20 13:52:24Z robertas 
;
_cod_original_cell_volume 1003.5(10)
_cod_original_sg_symbol_H-M ' P -1'
_cod_database_code 2202381
_cod_database_fobs_code 2202381

loop_
_symmetry_equiv_pos_as_xyz
'x, y, z'
'-x, -y, -z'

loop_
_atom_site_label
_atom_site_fract_x
_atom_site_fract_y
_atom_site_fract_z
_atom_site_U_iso_or_equiv
_atom_site_adp_type
_atom_site_calc_flag
_atom_site_refinement_flags
_atom_site_occupancy
_atom_site_disorder_assembly
_atom_site_disorder_group
_atom_site_type_symbol
S1 -0.37039(5) -0.18755(6) 0.59690(6) 0.06067(18) Uani d . 1 . . S
S2 -0.21438(6) -0.38690(6) 0.52576(5) 0.05563(17) Uani d . 1 . . S
O1 0.08204(13) 0.39596(13) 0.97943(12) 0.0515(3) Uani d . 1 . . O
O2 0.42171(14) 0.02889(15) 0.82650(17) 0.0660(4) Uani d . 1 . . O
C1 0.33671(18) 0.33670(19) 0.93297(18) 0.0441(4) Uani d . 1 . . C
H1 0.2881 0.3051 1.0013 0.053 Uiso calc R 1 . . H
C2 0.43220(18) 0.27419(19) 0.87843(18) 0.0437(4) Uani d . 1 . . C
C3 0.50688(19) 0.3252(2) 0.77861(19) 0.0510(5) Uani d . 1 . . C
H3 0.5712 0.2850 0.7402 0.061 Uiso calc R 1 . . H
C4 0.4858(2) 0.4351(2) 0.7366(2) 0.0547(5) Uani d . 1 . . C
H4 0.5376 0.4701 0.6713 0.066 Uiso calc R 1 . . H
C5 0.3879(2) 0.4939(2) 0.79078(19) 0.0509(5) Uani d . 1 . . C
H5 0.3736 0.5672 0.7608 0.061 Uiso calc R 1 . . H
C6 0.31161(18) 0.44420(18) 0.88901(18) 0.0429(4) Uani d . 1 . . C
C7 0.2003(2) 0.5014(2) 0.9476(2) 0.0535(5) Uani d . 1 . . C
H7A 0.2430 0.5730 1.0260 0.064 Uiso calc R 1 . . H
H7B 0.1672 0.5450 0.8861 0.064 Uiso calc R 1 . . H
C8 -0.01096(18) 0.30194(19) 0.87890(17) 0.0423(4) Uani d . 1 . . C
C9 -0.0037(2) 0.3030(2) 0.74767(18) 0.0496(5) Uani d . 1 . . C
H9 0.0700 0.3705 0.7209 0.060 Uiso calc R 1 . . H
C10 -0.1075(2) 0.2025(2) 0.65635(18) 0.0514(5) Uani d . 1 . . C
H10 -0.1023 0.2042 0.5684 0.062 Uiso calc R 1 . . H
C11 -0.21866(18) 0.0995(2) 0.69210(17) 0.0438(4) Uani d . 1 . . C
C12 -0.22253(19) 0.1004(2) 0.82433(18) 0.0471(4) Uani d . 1 . . C
H12 -0.2955 0.0324 0.8513 0.057 Uiso calc R 1 . . H
C13 -0.12109(19) 0.1994(2) 0.91630(17) 0.0453(4) Uani d . 1 . . C
H13 -0.1264 0.1976 1.0042 0.054 Uiso calc R 1 . . H
C14 -0.3349(2) -0.0058(2) 0.5931(2) 0.0569(5) Uani d . 1 . . C
H14A -0.3098 0.0063 0.5065 0.068 Uiso calc R 1 . . H
H14B -0.4220 0.0153 0.6066 0.068 Uiso calc R 1 . . H
C15 -0.22261(19) -0.2196(2) 0.51659(19) 0.0513(5) Uani d . 1 . . C
H15A -0.2325 -0.2152 0.4257 0.062 Uiso calc R 1 . . H
H15B -0.1348 -0.1473 0.5574 0.062 Uiso calc R 1 . . H
C16 -0.1411(2) -0.3537(2) 0.69394(19) 0.0580(5) Uani d . 1 . . C
H16A -0.2039 -0.3215 0.7516 0.070 Uiso calc R 1 . . H
H16B -0.1392 -0.4411 0.7121 0.070 Uiso calc R 1 . . H
C17 0.0065(2) -0.2474(2) 0.72490(18) 0.0478(5) Uani d . 1 . . C
C18 0.1248(2) -0.2841(2) 0.6884(2) 0.0525(5) Uani d . 1 . . C
H18 0.1121 -0.3740 0.6407 0.063 Uiso calc R 1 . . H
C19 0.2608(2) -0.1888(2) 0.7222(2) 0.0528(5) Uani d . 1 . . C
H19 0.3386 -0.2152 0.6971 0.063 Uiso calc R 1 . . H
C20 0.28187(19) -0.0548(2) 0.7930(2) 0.0496(5) Uani d . 1 . . C
C21 0.1649(2) -0.0150(2) 0.8249(2) 0.0563(5) Uani d . 1 . . C
H21 0.1771 0.0760 0.8691 0.068 Uiso calc R 1 . . H
C22 0.0292(2) -0.1125(2) 0.7901(2) 0.0532(5) Uani d . 1 . . C
H22 -0.0488 -0.0852 0.8119 0.064 Uiso calc R 1 . . H
C23 0.4525(2) 0.1549(2) 0.9260(2) 0.0580(5) Uani d . 1 . . C
H23A 0.5501 0.1827 0.9628 0.070 Uiso calc R 1 . . H
H23B 0.3916 0.1356 0.9954 0.070 Uiso calc R 1 . . H

loop_
_atom_site_aniso_label
_atom_site_aniso_U_11
_atom_site_aniso_U_22
_atom_site_aniso_U_33
_atom_site_aniso_U_12
_atom_site_aniso_U_13
_atom_site_aniso_U_23
S1 0.0414(3) 0.0625(4) 0.0653(4) 0.0087(2) 0.0102(2) 0.0002(3)
S2 0.0542(3) 0.0573(3) 0.0473(3) 0.0124(3) 0.0042(2) 0.0047(2)
O1 0.0454(7) 0.0561(8) 0.0477(8) 0.0186(6) 0.0019(6) -0.0024(6)
O2 0.0366(7) 0.0482(8) 0.1132(13) 0.0165(6) 0.0125(8) 0.0137(8)
C1 0.0375(9) 0.0441(10) 0.0467(11) 0.0096(8) 0.0044(8) 0.0082(8)
C2 0.0331(9) 0.0408(10) 0.0523(11) 0.0089(8) -0.0015(8) 0.0058(8)
C3 0.0360(9) 0.0537(12) 0.0555(12) 0.0107(9) 0.0056(8) 0.0028(10)
C4 0.0446(10) 0.0589(13) 0.0508(11) 0.0030(10) 0.0051(9) 0.0147(10)
C5 0.0481(11) 0.0407(10) 0.0580(12) 0.0070(9) -0.0066(9) 0.0123(9)
C6 0.0377(9) 0.0347(9) 0.0479(10) 0.0069(7) -0.0035(8) 0.0002(8)
C7 0.0473(11) 0.0411(11) 0.0654(13) 0.0151(9) -0.0018(9) -0.0025(9)
C8 0.0378(9) 0.0475(10) 0.0440(10) 0.0213(8) 0.0043(7) 0.0045(8)
C9 0.0433(10) 0.0585(12) 0.0467(11) 0.0141(9) 0.0101(8) 0.0150(9)
C10 0.0504(11) 0.0681(13) 0.0388(10) 0.0217(10) 0.0059(8) 0.0161(9)
C11 0.0367(9) 0.0547(11) 0.0432(10) 0.0208(8) 0.0018(8) 0.0095(9)
C12 0.0398(10) 0.0536(11) 0.0502(11) 0.0164(9) 0.0087(8) 0.0152(9)
C13 0.0483(10) 0.0553(12) 0.0372(9) 0.0235(9) 0.0085(8) 0.0104(9)
C14 0.0425(10) 0.0708(14) 0.0557(12) 0.0215(10) -0.0033(9) 0.0069(11)
C15 0.0418(10) 0.0607(13) 0.0460(11) 0.0119(9) 0.0064(8) 0.0086(9)
C16 0.0497(11) 0.0672(14) 0.0489(11) 0.0055(10) 0.0019(9) 0.0189(10)
C17 0.0460(10) 0.0531(12) 0.0452(10) 0.0136(9) 0.0042(8) 0.0184(9)
C18 0.0567(12) 0.0465(11) 0.0566(12) 0.0191(10) 0.0088(9) 0.0133(9)
C19 0.0490(11) 0.0500(12) 0.0701(13) 0.0262(9) 0.0157(10) 0.0202(10)
C20 0.0368(9) 0.0454(11) 0.0723(14) 0.0160(8) 0.0088(9) 0.0223(10)
C21 0.0444(11) 0.0468(11) 0.0808(15) 0.0199(9) 0.0069(10) 0.0134(11)
C22 0.0398(10) 0.0599(13) 0.0672(13) 0.0229(9) 0.0094(9) 0.0197(11)
C23 0.0435(11) 0.0531(12) 0.0794(15) 0.0189(10) 0.0002(10) 0.0158(11)

loop_
_atom_type_symbol
_atom_type_description
_atom_type_scat_dispersion_real
_atom_type_scat_dispersion_imag
_atom_type_scat_source
C C 0.0033 0.0016 'International Tables Vol C Tables 4.2.6.8 and 6.1.1.4'
H H 0.0000 0.0000 'International Tables Vol C Tables 4.2.6.8 and 6.1.1.4'
O O 0.0106 0.0060 'International Tables Vol C Tables 4.2.6.8 and 6.1.1.4'
S S 0.1246 0.1234 'International Tables Vol C Tables 4.2.6.8 and 6.1.1.4'

loop_
_geom_angle_atom_site_label_1
_geom_angle_atom_site_label_2
_geom_angle_atom_site_label_3
_geom_angle
_geom_angle_publ_flag
C15 S1 C14 100.70(10) y
C15 S2 C16 101.70(10) y
C8 O1 C7 118.0(2) y
C20 O2 C23 118.4(2) y
C6 C1 C2 122.1(2) ?
C6 C1 H1 118.9 ?
C2 C1 H1 118.9 ?
C1 C2 C3 118.2(2) ?
C1 C2 C23 120.4(2) ?
C3 C2 C23 121.4(2) ?
C4 C3 C2 120.2(2) ?
C4 C3 H3 119.9 ?
C2 C3 H3 119.9 ?
C3 C4 C5 120.6(2) ?
C3 C4 H4 119.7 ?
C5 C4 H4 119.7 ?
C6 C5 C4 120.4(2) ?
C6 C5 H5 119.8 ?
C4 C5 H5 119.8 ?
C5 C6 C1 118.6(2) ?
C5 C6 C7 122.2(2) ?
C1 C6 C7 119.2(2) ?
O1 C7 C6 112.5(2) ?
O1 C7 H7A 109.1 ?
C6 C7 H7A 109.1 ?
O1 C7 H7B 109.1 ?
C6 C7 H7B 109.1 ?
H7A C7 H7B 107.8 ?
O1 C8 C9 125.7(2) ?
O1 C8 C13 115.1(2) ?
C9 C8 C13 119.2(2) ?
C8 C9 C10 119.4(2) ?
C8 C9 H9 120.3 ?
C10 C9 H9 120.3 ?
C11 C10 C9 122.1(2) ?
C11 C10 H10 118.9 ?
C9 C10 H10 118.9 ?
C10 C11 C12 117.2(2) ?
C10 C11 C14 121.9(2) ?
C12 C11 C14 120.9(2) ?
C13 C12 C11 121.6(2) ?
C13 C12 H12 119.2 ?
C11 C12 H12 119.2 ?
C12 C13 C8 120.5(2) ?
C12 C13 H13 119.8 ?
C8 C13 H13 119.8 ?
C11 C14 S1 115.70(10) ?
C11 C14 H14A 108.3 ?
S1 C14 H14A 108.3 ?
C11 C14 H14B 108.3 ?
S1 C14 H14B 108.3 ?
H14A C14 H14B 107.4 ?
S2 C15 S1 111.20(10) y
S2 C15 H15A 109.4 ?
S1 C15 H15A 109.4 ?
S2 C15 H15B 109.4 ?
S1 C15 H15B 109.4 ?
H15A C15 H15B 108.0 ?
C17 C16 S2 114.20(10) ?
C17 C16 H16A 108.7 ?
S2 C16 H16A 108.7 ?
C17 C16 H16B 108.7 ?
S2 C16 H16B 108.7 ?
H16A C16 H16B 107.6 ?
C22 C17 C18 117.8(2) ?
C22 C17 C16 121.5(2) ?
C18 C17 C16 120.8(2) ?
C19 C18 C17 120.9(2) ?
C19 C18 H18 119.5 ?
C17 C18 H18 119.5 ?
C18 C19 C20 120.4(2) ?
C18 C19 H19 119.8 ?
C20 C19 H19 119.8 ?
O2 C20 C19 115.4(2) ?
O2 C20 C21 125.4(2) ?
C19 C20 C21 119.2(2) ?
C20 C21 C22 119.3(2) ?
C20 C21 H21 120.3 ?
C22 C21 H21 120.3 ?
C17 C22 C21 122.2(2) ?
C17 C22 H22 118.9 ?
C21 C22 H22 118.9 ?
O2 C23 C2 113.9(2) ?
O2 C23 H23A 108.8 ?
C2 C23 H23A 108.8 ?
O2 C23 H23B 108.8 ?
C2 C23 H23B 108.8 ?
H23A C23 H23B 107.7 ?

loop_
_geom_bond_atom_site_label_1
_geom_bond_atom_site_label_2
_geom_bond_site_symmetry_2
_geom_bond_distance
_geom_bond_publ_flag
S1 C15 . 1.805(2) y
S1 C14 . 1.810(3) y
S2 C15 . 1.786(2) y
S2 C16 . 1.820(2) y
O1 C8 . 1.370(2) y
O1 C7 . 1.425(2) y
O2 C20 . 1.377(2) y
O2 C23 . 1.435(3) y
C1 C6 . 1.382(3) ?
C1 C2 . 1.390(2) ?
C1 H1 . 0.9300 ?
C2 C3 . 1.393(3) ?
C2 C23 . 1.495(3) ?
C3 C4 . 1.377(3) ?
C3 H3 . 0.9300 ?
C4 C5 . 1.386(3) ?
C4 H4 . 0.9300 ?
C5 C6 . 1.381(3) ?
C5 H5 . 0.9300 ?
C6 C7 . 1.509(3) ?
C7 H7A . 0.9700 ?
C7 H7B . 0.9700 ?
C8 C9 . 1.384(3) ?
C8 C13 . 1.387(3) ?
C9 C10 . 1.389(3) ?
C9 H9 . 0.9300 ?
C10 C11 . 1.387(3) ?
C10 H10 . 0.9300 ?
C11 C12 . 1.389(3) ?
C11 C14 . 1.511(3) ?
C12 C13 . 1.375(3) ?
C12 H12 . 0.9300 ?
C13 H13 . 0.9300 ?
C14 H14A . 0.9700 ?
C14 H14B . 0.9700 ?
C15 H15A . 0.9700 ?
C15 H15B . 0.9700 ?
C16 C17 . 1.508(3) ?
C16 H16A . 0.9700 ?
C16 H16B . 0.9700 ?
C17 C22 . 1.368(3) ?
C17 C18 . 1.394(3) ?
C18 C19 . 1.382(3) ?
C18 H18 . 0.9300 ?
C19 C20 . 1.381(3) ?
C19 H19 . 0.9300 ?
C20 C21 . 1.387(3) ?
C21 C22 . 1.389(3) ?
C21 H21 . 0.9300 ?
C22 H22 . 0.9300 ?
C23 H23A . 0.9700 ?
C23 H23B . 0.9700 ?

loop_
_geom_torsion_atom_site_label_1
_geom_torsion_atom_site_label_2
_geom_torsion_atom_site_label_3
_geom_torsion_atom_site_label_4
_geom_torsion
_geom_torsion_publ_flag
C6 C1 C2 C3 1.7(3) ?
C6 C1 C2 C23 -177.9(2) ?
C1 C2 C3 C4 0.2(3) ?
C23 C2 C3 C4 179.9(2) ?
C2 C3 C4 C5 -1.5(3) ?
C3 C4 C5 C6 0.9(3) ?
C4 C5 C6 C1 1.0(3) ?
C4 C5 C6 C7 -177.8(2) ?
C2 C1 C6 C5 -2.3(3) ?
C2 C1 C6 C7 176.5(2) ?
C6 C7 O1 C8 -72.7(2) y
C5 C6 C7 O1 143.5(2) ?
C1 C6 C7 O1 -35.3(2) ?
C7 O1 C8 C9 -2.7(3) ?
C7 O1 C8 C13 178.0(2) ?
O1 C8 C9 C10 -178.6(2) ?
C13 C8 C9 C10 0.6(3) ?
C8 C9 C10 C11 -0.4(3) ?
C9 C10 C11 C12 0.0(3) ?
C9 C10 C11 C14 177.2(2) ?
C10 C11 C12 C13 0.3(3) ?
C14 C11 C12 C13 -177.0(2) ?
C11 C12 C13 C8 -0.1(3) ?
O1 C8 C13 C12 179.0(2) ?
C9 C8 C13 C12 -0.4(3) ?
C10 C11 C14 S1 128.6(2) ?
C12 C11 C14 S1 -54.2(2) ?
C11 C14 S1 C15 -77.0(2) y
S1 C15 S2 C16 -76.30(10) y
S2 C15 S1 C14 171.80(10) y
C17 C16 S2 C15 -63.1(2) y
S2 C16 C17 C22 101.7(2) ?
S2 C16 C17 C18 -78.8(2) ?
C22 C17 C18 C19 2.8(3) ?
C16 C17 C18 C19 -176.8(2) ?
C17 C18 C19 C20 -0.1(3) ?
C23 O2 C20 C19 -164.6(2) ?
C23 O2 C20 C21 15.2(3) ?
C18 C19 C20 O2 177.0(2) ?
C18 C19 C20 C21 -2.8(3) ?
O2 C20 C21 C22 -176.9(2) ?
C19 C20 C21 C22 2.9(3) ?
C18 C17 C22 C21 -2.7(3) ?
C16 C17 C22 C21 176.9(2) ?
C20 C21 C22 C17 -0.1(3) ?
C2 C23 O2 C20 -80.5(2) y
C1 C2 C23 O2 120.9(2) ?
C3 C2 C23 O2 -58.7(2) ?

loop_
_cod_related_entry_id
_cod_related_entry_database
_cod_related_entry_code
1 ChemSpider 9375327
